data_7011638
loop_
_publ_author_name
'Clegg, William'
'Eastham, Graham R.'
'Elsegood, Mark R. J.'
'Heaton, Brian T.'
'Iggo, Jonathan A.'
'Tooze, Robert P.'
'Whyman, Robin'
'Zacchini, Stefano'

_publ_section_title
;
 Synthesis and reactivity of palladium hydrido-solvento complexes,
 including a key intermediate in the catalytic methoxycarbonylation of
 ethene to methyl propanoate
;
_journal_issue 17
_journal_name_full 'Journal of the Chemical Society, Dalton Transactions'
_journal_page_first 3300
_journal_paper_doi 10.1039/b202372p
_journal_year 2002
_chemical_formula_sum 'C30 H48 O2 P2 Pd'
_chemical_formula_weight 609.02
_chemical_name_systematic
;
?
;
_space_group_IT_number 14
_symmetry_cell_setting monoclinic
_symmetry_space_group_name_Hall '-P 2yn'
_symmetry_space_group_name_H-M 'P 1 21/n 1'
_atom_sites_solution_hydrogens 'geom except H1&2 coords freely refined'
_atom_sites_solution_primary direct
_atom_sites_solution_secondary difmap
_audit_creation_method SHELXL-97
_cell_angle_alpha 90.00
_cell_angle_beta 94.544(7)
_cell_angle_gamma 90.00
_cell_formula_units_Z 4
_cell_length_a 8.725(3)
_cell_length_b 16.465(6)
_cell_length_c 21.038(8)
_cell_measurement_reflns_used 6453
_cell_measurement_temperature 160(2)
_cell_measurement_theta_max 27.67
_cell_measurement_theta_min 2.31
_cell_volume 3012.8(19)
_computing_cell_refinement 'local programs'
_computing_data_collection 'Siemens SMART'
_computing_data_reduction 'Siemens SAINT'
_computing_molecular_graphics 'Siemens SHELXTL'
_computing_publication_material 'SHELXTL and local programs'
_computing_structure_refinement 'Siemens SHELXTL'
_computing_structure_solution 'Siemens SHELXTL'
_diffrn_ambient_temperature 160(2)
_diffrn_measured_fraction_theta_full 0.962
_diffrn_measured_fraction_theta_max 0.962
_diffrn_measurement_device_type 'Siemens SMART CCD diffractometer'
_diffrn_measurement_method '\w rotation with narrow frames'
_diffrn_radiation_monochromator graphite
_diffrn_radiation_source 'fine-focus sealed tube'
_diffrn_radiation_type MoK\a
_diffrn_radiation_wavelength 0.71073
_diffrn_reflns_av_R_equivalents 0.1199
_diffrn_reflns_av_sigmaI/netI 0.1382
_diffrn_reflns_limit_h_max 10
_diffrn_reflns_limit_h_min -9
_diffrn_reflns_limit_k_max 14
_diffrn_reflns_limit_k_min -19
_diffrn_reflns_limit_l_max 25
_diffrn_reflns_limit_l_min -18
_diffrn_reflns_number 15281
_diffrn_reflns_theta_full 25.00
_diffrn_reflns_theta_max 25.00
_diffrn_reflns_theta_min 1.57
_diffrn_standards_decay_% 0
_diffrn_standards_number 0
_exptl_absorpt_coefficient_mu 0.746
_exptl_absorpt_correction_T_max 0.802
_exptl_absorpt_correction_T_min 0.374
_exptl_absorpt_correction_type multi-scan
_exptl_crystal_colour orange
_exptl_crystal_density_diffrn 1.343
_exptl_crystal_density_method 'not measured'
_exptl_crystal_description plate
_exptl_crystal_F_000 1280
_exptl_crystal_size_max 0.28
_exptl_crystal_size_mid 0.18
_exptl_crystal_size_min 0.06
_refine_diff_density_max 2.592
_refine_diff_density_min -2.004
_refine_diff_density_rms 0.173
_refine_ls_extinction_method none
_refine_ls_goodness_of_fit_ref 0.938
_refine_ls_hydrogen_treatment mixed
_refine_ls_matrix_type full
_refine_ls_number_parameters 334
_refine_ls_number_reflns 5301
_refine_ls_number_restraints 2
_refine_ls_restrained_S_all 0.938
_refine_ls_R_factor_all 0.1137
_refine_ls_R_factor_gt 0.0657
_refine_ls_shift/su_max 0.000
_refine_ls_shift/su_mean 0.000
_refine_ls_structure_factor_coef Fsqd
_refine_ls_weighting_details 'w=1/[\s^2^(Fo^2^)+(0.0866P)^2^+0.0000P] where P=(Fo^2^+2Fc^2^)/3'
_refine_ls_weighting_scheme calc
_refine_ls_wR_factor_gt 0.1516
_refine_ls_wR_factor_ref 0.1668
_reflns_number_gt 3207
_reflns_number_total 5301
_reflns_threshold_expression >2sigma(I)
_cod_data_source_file b202372p.txt
_cod_data_source_block exti43
_cod_depositor_comments
;
The following automatic conversions were performed:

'_refine_ls_weighting_scheme' value 'calc
w=1/[\s^2^(Fo^2^)+(0.0866P)^2^+0.0000P] where P=(Fo^2^+2Fc^2^)/3' was
changed to 'calc'. New tag '_refine_ls_weighting_details' was
created. The value of the new tag was set to
'w=1/[\s^2^(Fo^2^)+(0.0866P)^2^+0.0000P] where P=(Fo^2^+2Fc^2^)/3'.

Automatic conversion script
Id: cif_fix_values 3143 2015-03-26 13:38:13Z robertas 
;
_cod_original_sg_symbol_H-M P2(1)/n
_cod_database_code 7011638

loop_
_symmetry_equiv_pos_as_xyz
'x, y, z'
'-x+1/2, y+1/2, -z+1/2'
'-x, -y, -z'
'x-1/2, -y-1/2, z-1/2'

loop_
_atom_site_label
_atom_site_type_symbol
_atom_site_fract_x
_atom_site_fract_y
_atom_site_fract_z
_atom_site_U_iso_or_equiv
_atom_site_adp_type
_atom_site_occupancy
_atom_site_calc_flag
_atom_site_refinement_flags
_atom_site_disorder_assembly
_atom_site_disorder_group
Pd Pd 0.61856(6) 0.80117(3) 0.10994(2) 0.0194(2) Uani 1 d . . .
O1 O 0.3090(6) 0.9430(3) 0.1814(3) 0.0430(15) Uani 1 d . . .
O2 O 0.2804(6) 0.7637(4) -0.0261(2) 0.0425(15) Uani 1 d . . .
C1 C 0.3858(8) 0.8177(5) 0.1385(4) 0.0289(19) Uani 1 d D . .
H1 H 0.386(8) 0.792(4) 0.1789(16) 0.035 Uiso 1 d D . .
C2 C 0.3794(8) 0.7684(5) 0.0827(3) 0.0239(17) Uani 1 d D . .
H2 H 0.364(8) 0.7117(9) 0.088(3) 0.029 Uiso 1 d D . .
C3 C 0.3274(8) 0.8055(5) 0.0224(4) 0.0312(19) Uani 1 d . . .
C4 C 0.3233(8) 0.8928(5) 0.0178(4) 0.039(2) Uani 1 d . . .
H4 H 0.3149 0.9179 -0.0230 0.046 Uiso 1 calc R . .
C5 C 0.3312(9) 0.9389(6) 0.0706(4) 0.042(2) Uani 1 d . . .
H5 H 0.3293 0.9964 0.0666 0.051 Uiso 1 calc R . .
C6 C 0.3428(8) 0.9020(5) 0.1350(4) 0.034(2) Uani 1 d . . .
P1 P 0.7753(2) 0.73222(12) 0.04143(8) 0.0206(4) Uani 1 d . . .
P2 P 0.7931(2) 0.85787(11) 0.18951(8) 0.0201(4) Uani 1 d . . .
C7 C 0.7083(9) 0.6234(5) 0.0300(3) 0.0319(19) Uani 1 d . . .
C8 C 0.8214(10) 0.5635(5) 0.0022(4) 0.042(2) Uani 1 d . . .
H8A H 0.7758 0.5091 0.0000 0.064 Uiso 1 calc R . .
H8B H 0.9175 0.5623 0.0297 0.064 Uiso 1 calc R . .
H8C H 0.8426 0.5811 -0.0407 0.064 Uiso 1 calc R . .
C9 C 0.5563(9) 0.6212(5) -0.0135(4) 0.036(2) Uani 1 d . . .
H9A H 0.5780 0.6325 -0.0576 0.054 Uiso 1 calc R . .
H9B H 0.4854 0.6623 0.0008 0.054 Uiso 1 calc R . .
H9C H 0.5093 0.5673 -0.0112 0.054 Uiso 1 calc R . .
C10 C 0.6719(10) 0.5930(4) 0.0980(4) 0.036(2) Uani 1 d . . .
H10A H 0.5872 0.6251 0.1130 0.054 Uiso 1 calc R . .
H10B H 0.7634 0.5995 0.1278 0.054 Uiso 1 calc R . .
H10C H 0.6424 0.5356 0.0958 0.054 Uiso 1 calc R . .
C11 C 0.7885(8) 0.7821(5) -0.0398(3) 0.0290(19) Uani 1 d . . .
C12 C 0.6279(8) 0.8135(5) -0.0644(3) 0.0307(19) Uani 1 d . . .
H12A H 0.6349 0.8417 -0.1051 0.046 Uiso 1 calc R . .
H12B H 0.5900 0.8512 -0.0332 0.046 Uiso 1 calc R . .
H12C H 0.5568 0.7676 -0.0705 0.046 Uiso 1 calc R . .
C13 C 0.8525(11) 0.7280(5) -0.0909(4) 0.045(2) Uani 1 d . . .
H13A H 0.7889 0.6792 -0.0970 0.068 Uiso 1 calc R . .
H13B H 0.9584 0.7124 -0.0772 0.068 Uiso 1 calc R . .
H13C H 0.8512 0.7580 -0.1312 0.068 Uiso 1 calc R . .
C14 C 0.8926(9) 0.8562(5) -0.0308(4) 0.037(2) Uani 1 d . . .
H14A H 0.9996 0.8385 -0.0225 0.055 Uiso 1 calc R . .
H14B H 0.8624 0.8883 0.0054 0.055 Uiso 1 calc R . .
H14C H 0.8829 0.8895 -0.0696 0.055 Uiso 1 calc R . .
C15 C 0.9840(8) 0.7240(5) 0.0678(3) 0.0276(18) Uani 1 d . . .
H15A H 1.0329 0.6914 0.0354 0.033 Uiso 1 calc R . .
H15B H 1.0282 0.7793 0.0666 0.033 Uiso 1 calc R . .
C16 C 1.0335(7) 0.6879(4) 0.1327(3) 0.0238(17) Uani 1 d . . .
C17 C 1.0938(9) 0.6096(5) 0.1357(4) 0.034(2) Uani 1 d . . .
H17 H 1.0955 0.5789 0.0975 0.041 Uiso 1 calc R . .
C18 C 1.1519(9) 0.5747(5) 0.1929(4) 0.033(2) Uani 1 d . . .
H18 H 1.1893 0.5205 0.1938 0.040 Uiso 1 calc R . .
C19 C 1.1543(9) 0.6196(5) 0.2479(4) 0.037(2) Uani 1 d . . .
H19 H 1.1922 0.5965 0.2875 0.045 Uiso 1 calc R . .
C20 C 1.1017(8) 0.6979(5) 0.2454(3) 0.0311(18) Uani 1 d . . .
H20 H 1.1086 0.7291 0.2835 0.037 Uiso 1 calc R . .
C21 C 1.0384(8) 0.7338(5) 0.1891(3) 0.0237(17) Uani 1 d . . .
C22 C 0.9957(8) 0.8233(4) 0.1881(3) 0.0232(17) Uani 1 d . . .
H22A H 1.0356 0.8469 0.1494 0.028 Uiso 1 calc R . .
H22B H 1.0543 0.8488 0.2251 0.028 Uiso 1 calc R . .
C23 C 0.7366(8) 0.8300(5) 0.2726(3) 0.0265(18) Uani 1 d . . .
C24 C 0.5966(8) 0.8794(5) 0.2893(3) 0.0318(19) Uani 1 d . . .
H24A H 0.5158 0.8756 0.2544 0.048 Uiso 1 calc R . .
H24B H 0.6264 0.9364 0.2959 0.048 Uiso 1 calc R . .
H24C H 0.5581 0.8579 0.3285 0.048 Uiso 1 calc R . .
C25 C 0.8658(10) 0.8421(5) 0.3277(3) 0.038(2) Uani 1 d . . .
H25A H 0.8295 0.8223 0.3678 0.057 Uiso 1 calc R . .
H25B H 0.8910 0.9000 0.3318 0.057 Uiso 1 calc R . .
H25C H 0.9576 0.8117 0.3181 0.057 Uiso 1 calc R . .
C26 C 0.6939(10) 0.7411(5) 0.2696(4) 0.040(2) Uani 1 d . . .
H26A H 0.6638 0.7233 0.3113 0.060 Uiso 1 calc R . .
H26B H 0.7824 0.7091 0.2581 0.060 Uiso 1 calc R . .
H26C H 0.6077 0.7330 0.2374 0.060 Uiso 1 calc R . .
C27 C 0.8215(8) 0.9715(4) 0.1824(3) 0.0221(17) Uani 1 d . . .
C28 C 0.9129(10) 1.0103(5) 0.2401(4) 0.045(2) Uani 1 d . . .
H28A H 1.0107 0.9815 0.2486 0.068 Uiso 1 calc R . .
H28B H 0.8533 1.0065 0.2775 0.068 Uiso 1 calc R . .
H28C H 0.9331 1.0675 0.2309 0.068 Uiso 1 calc R . .
C29 C 0.6639(8) 1.0128(5) 0.1720(4) 0.037(2) Uani 1 d . . .
H29A H 0.6780 1.0713 0.1660 0.055 Uiso 1 calc R . .
H29B H 0.6056 1.0036 0.2093 0.055 Uiso 1 calc R . .
H29C H 0.6074 0.9899 0.1340 0.055 Uiso 1 calc R . .
C30 C 0.9042(9) 0.9889(5) 0.1235(4) 0.041(2) Uani 1 d . . .
H30A H 0.8919 1.0464 0.1121 0.062 Uiso 1 calc R . .
H30B H 0.8607 0.9552 0.0882 0.062 Uiso 1 calc R . .
H30C H 1.0138 0.9764 0.1320 0.062 Uiso 1 calc R . .

loop_
_atom_site_aniso_label
_atom_site_aniso_U_11
_atom_site_aniso_U_22
_atom_site_aniso_U_33
_atom_site_aniso_U_23
_atom_site_aniso_U_13
_atom_site_aniso_U_12
Pd 0.0141(3) 0.0265(4) 0.0156(3) -0.0002(3) -0.0122(2) -0.0009(3)
O1 0.017(3) 0.053(4) 0.057(4) -0.026(3) -0.010(3) 0.003(3)
O2 0.026(3) 0.070(4) 0.029(3) -0.007(3) -0.020(3) 0.001(3)
C1 0.011(3) 0.045(6) 0.029(4) -0.002(4) -0.005(3) -0.004(4)
C2 0.011(3) 0.030(5) 0.029(4) -0.005(4) -0.014(3) -0.007(3)
C3 0.010(3) 0.049(6) 0.033(4) -0.003(4) -0.009(3) -0.002(4)
C4 0.018(4) 0.049(7) 0.046(5) 0.015(5) -0.020(4) 0.002(4)
C5 0.019(4) 0.044(6) 0.061(6) 0.007(5) -0.016(4) 0.005(4)
C6 0.011(4) 0.040(6) 0.050(5) -0.010(4) -0.013(4) 0.000(4)
P1 0.0180(10) 0.0279(12) 0.0139(9) 0.0007(8) -0.0117(8) 0.0001(8)
P2 0.0161(9) 0.0255(12) 0.0163(9) 0.0005(8) -0.0136(8) -0.0011(8)
C7 0.028(4) 0.043(5) 0.023(4) -0.005(4) -0.014(3) -0.002(4)
C8 0.047(5) 0.033(5) 0.043(5) -0.013(4) -0.023(4) 0.010(4)
C9 0.044(5) 0.025(5) 0.035(5) -0.003(4) -0.023(4) -0.008(4)
C10 0.050(5) 0.014(5) 0.040(5) 0.009(4) -0.019(4) -0.005(4)
C11 0.023(4) 0.042(6) 0.021(4) 0.005(3) -0.006(3) 0.004(4)
C12 0.023(4) 0.045(6) 0.022(4) 0.005(4) -0.011(3) 0.006(4)
C13 0.054(6) 0.059(6) 0.022(4) 0.009(4) 0.001(4) 0.020(5)
C14 0.026(4) 0.050(6) 0.032(4) 0.020(4) -0.013(4) -0.004(4)
C15 0.019(4) 0.045(5) 0.018(4) 0.002(3) -0.008(3) 0.010(3)
C16 0.013(3) 0.033(5) 0.023(4) -0.001(3) -0.014(3) 0.004(3)
C17 0.033(5) 0.032(5) 0.033(4) -0.009(4) -0.020(4) 0.007(4)
C18 0.027(4) 0.026(5) 0.044(5) 0.009(4) -0.014(4) 0.011(4)
C19 0.034(5) 0.050(6) 0.025(4) 0.013(4) -0.012(4) 0.011(4)
C20 0.031(4) 0.035(5) 0.025(4) 0.004(4) -0.014(3) 0.008(4)
C21 0.015(4) 0.029(5) 0.026(4) 0.007(3) -0.009(3) 0.004(3)
C22 0.017(4) 0.035(5) 0.016(3) -0.002(3) -0.014(3) 0.001(3)
C23 0.027(4) 0.035(5) 0.016(4) 0.000(3) -0.009(3) -0.003(4)
C24 0.031(5) 0.045(5) 0.018(4) 0.005(4) -0.009(3) 0.001(4)
C25 0.044(5) 0.054(6) 0.012(4) 0.004(4) -0.017(4) 0.002(4)
C26 0.044(5) 0.045(6) 0.029(5) 0.017(4) -0.002(4) -0.006(4)
C27 0.018(4) 0.022(5) 0.024(4) -0.002(3) -0.017(3) 0.001(3)
C28 0.056(6) 0.022(5) 0.051(6) -0.007(4) -0.037(5) -0.006(4)
C29 0.025(4) 0.030(5) 0.052(5) 0.005(4) -0.013(4) -0.003(4)
C30 0.036(5) 0.037(6) 0.050(5) 0.018(4) -0.002(4) 0.004(4)

loop_
_atom_type_symbol
_atom_type_description
_atom_type_scat_dispersion_real
_atom_type_scat_dispersion_imag
_atom_type_scat_source
C C 0.0033 0.0016 'International Tables Vol C Tables 4.2.6.8 and 6.1.1.4'
H H 0.0000 0.0000 'International Tables Vol C Tables 4.2.6.8 and 6.1.1.4'
O O 0.0106 0.0060 'International Tables Vol C Tables 4.2.6.8 and 6.1.1.4'
P P 0.1023 0.0942 'International Tables Vol C Tables 4.2.6.8 and 6.1.1.4'
Pd Pd -0.9988 1.0072 'International Tables Vol C Tables 4.2.6.8 and 6.1.1.4'

loop_
_geom_angle_atom_site_label_1
_geom_angle_atom_site_label_2
_geom_angle_atom_site_label_3
_geom_angle
_geom_angle_site_symmetry_1
_geom_angle_site_symmetry_3
_geom_angle_publ_flag
C1 Pd C2 38.1(3) . . ?
C1 Pd P1 145.8(2) . . ?
C1 Pd P2 108.5(2) . . ?
C2 Pd P1 108.0(2) . . ?
C2 Pd P2 146.16(19) . . ?
P1 Pd P2 104.53(7) . . ?
Pd C1 C2 71.3(4) . . ?
Pd C1 C6 110.6(5) . . ?
C2 C1 C6 121.1(7) . . ?
Pd C2 C1 70.7(4) . . ?
Pd C2 C3 110.6(5) . . ?
C1 C2 C3 118.0(7) . . ?
O2 C3 C2 122.3(8) . . ?
O2 C3 C4 118.7(7) . . ?
C2 C3 C4 119.0(7) . . ?
C3 C4 C5 120.6(8) . . ?
C4 C5 C6 121.4(8) . . ?
O1 C6 C1 124.2(8) . . ?
O1 C6 C5 119.6(8) . . ?
C1 C6 C5 116.1(7) . . ?
Pd P1 C7 110.2(2) . . ?
Pd P1 C11 114.8(2) . . ?
Pd P1 C15 117.0(2) . . ?
C7 P1 C11 109.4(3) . . ?
C7 P1 C15 104.7(4) . . ?
C11 P1 C15 99.8(3) . . ?
Pd P2 C22 115.3(2) . . ?
Pd P2 C23 110.8(2) . . ?
Pd P2 C27 114.5(2) . . ?
C22 P2 C23 104.8(3) . . ?
C22 P2 C27 99.8(3) . . ?
C23 P2 C27 110.8(3) . . ?
P1 C7 C8 116.9(6) . . ?
P1 C7 C9 109.8(6) . . ?
P1 C7 C10 105.5(5) . . ?
C8 C7 C9 107.7(6) . . ?
C8 C7 C10 108.8(7) . . ?
C9 C7 C10 107.7(6) . . ?
P1 C11 C12 109.1(5) . . ?
P1 C11 C13 115.4(5) . . ?
P1 C11 C14 108.1(5) . . ?
C12 C11 C13 109.3(6) . . ?
C12 C11 C14 106.9(6) . . ?
C13 C11 C14 107.7(7) . . ?
P1 C15 C16 119.8(5) . . ?
C15 C16 C17 118.9(6) . . ?
C15 C16 C21 122.4(7) . . ?
C17 C16 C21 118.3(7) . . ?
C16 C17 C18 122.1(7) . . ?
C17 C18 C19 119.2(7) . . ?
C18 C19 C20 119.5(7) . . ?
C19 C20 C21 122.8(7) . . ?
C16 C21 C20 118.1(7) . . ?
C16 C21 C22 121.3(6) . . ?
C20 C21 C22 120.2(7) . . ?
P2 C22 C21 121.9(5) . . ?
P2 C23 C24 110.5(5) . . ?
P2 C23 C25 115.2(5) . . ?
P2 C23 C26 106.0(5) . . ?
C24 C23 C25 107.6(6) . . ?
C24 C23 C26 109.0(6) . . ?
C25 C23 C26 108.4(7) . . ?
P2 C27 C28 114.2(5) . . ?
P2 C27 C29 109.1(5) . . ?
P2 C27 C30 109.0(5) . . ?
C28 C27 C29 109.4(6) . . ?
C28 C27 C30 108.5(6) . . ?
C29 C27 C30 106.3(6) . . ?

loop_
_geom_bond_atom_site_label_1
_geom_bond_atom_site_label_2
_geom_bond_distance
_geom_bond_site_symmetry_2
_geom_bond_publ_flag
Pd C1 2.179(7) . ?
Pd C2 2.187(7) . ?
Pd P1 2.3556(19) . ?
Pd P2 2.364(2) . ?
O1 C6 1.241(9) . ?
O2 C3 1.271(9) . ?
C1 C2 1.425(10) . ?
C1 C6 1.438(11) . ?
C2 C3 1.448(11) . ?
C3 C4 1.441(11) . ?
C4 C5 1.343(11) . ?
C5 C6 1.481(11) . ?
P1 C7 1.894(8) . ?
P1 C11 1.908(7) . ?
P1 C15 1.866(7) . ?
P2 C22 1.860(7) . ?
P2 C23 1.909(7) . ?
P2 C27 1.895(7) . ?
C7 C8 1.541(10) . ?
C7 C9 1.551(11) . ?
C7 C10 1.573(10) . ?
C11 C12 1.544(10) . ?
C11 C13 1.535(10) . ?
C11 C14 1.524(11) . ?
C15 C16 1.520(10) . ?
C16 C17 1.393(10) . ?
C16 C21 1.406(10) . ?
C17 C18 1.392(10) . ?
C18 C19 1.372(11) . ?
C19 C20 1.368(10) . ?
C20 C21 1.398(10) . ?
C21 C22 1.519(10) . ?
C23 C24 1.532(10) . ?
C23 C25 1.565(10) . ?
C23 C26 1.511(11) . ?
C27 C28 1.538(10) . ?
C27 C29 1.534(10) . ?
C27 C30 1.509(9) . ?
